data_7125569
loop_
_publ_author_name
'Sanselme, M.'
'Gren\`eche, J M'
'Riou-Cavellec, M'
'F\'erey, G'

_publ_section_title
;
 [Fe2(C10O8H2)]: an antiferromagnetic 3D iron(II) carboxylate built from
 ferromagnetic edge-sharing octahedral chains (MIL-62).
;
_journal_issue 18
_journal_name_full 'Chemical communications (Cambridge, England)'
_journal_page_first 2172
_journal_page_last 2173
_journal_paper_doi 10.1039/b206141d
_journal_year 2002
_chemical_formula_sum 'C2.5 H0.5 Fe0.5 O2'
_chemical_formula_weight 90.45
_chemical_name_common MIL-62
_space_group_IT_number 12
_space_group_name_Hall '-C 2y'
_space_group_name_H-M_alt 'C 1 2/m 1'
_symmetry_cell_setting monoclinic
_symmetry_space_group_name_H-M 'C 1 2/m 1'
_atom_sites_solution_hydrogens geom
_atom_sites_solution_primary direct
_atom_sites_solution_secondary difmap
_audit_creation_method SHELXL
_cell_angle_alpha 90.00
_cell_angle_beta 115.863(2)
_cell_angle_gamma 90.00
_cell_formula_units_Z 8
_cell_length_a 6.2378(7)
_cell_length_b 17.589(2)
_cell_length_c 4.6039(5)
_cell_measurement_temperature 293(2)
_cell_volume 454.53(9)
_computing_molecular_graphics 'DIAMOND (Version 2.1)'
_computing_structure_refinement 'SHELXL-93 (Sheldrick, 1993)'
_computing_structure_solution 'SHELXS-86 (Sheldrick, 1990)'
_diffrn_ambient_temperature 293(2)
_diffrn_measurement_device 'SMART CCD diffractometer'
_diffrn_measurement_method 'scan omega'
_diffrn_radiation_monochromator graphite
_diffrn_radiation_source 'fine-focus sealed tube'
_diffrn_radiation_type MoK\a
_diffrn_radiation_wavelength 0.71073
_diffrn_reflns_av_R_equivalents 0.0244
_diffrn_reflns_av_sigmaI/netI 0.0298
_diffrn_reflns_limit_h_max 8
_diffrn_reflns_limit_h_min -8
_diffrn_reflns_limit_k_max 24
_diffrn_reflns_limit_k_min -17
_diffrn_reflns_limit_l_max 6
_diffrn_reflns_limit_l_min -5
_diffrn_reflns_number 1585
_diffrn_reflns_theta_max 29.53
_diffrn_reflns_theta_min 2.32
_diffrn_standards_decay_% 0
_exptl_absorpt_coefficient_mu 3.237
_exptl_absorpt_correction_T_max 0.80
_exptl_absorpt_correction_T_min 0.61
_exptl_absorpt_correction_type SADABS
_exptl_crystal_colour red
_exptl_crystal_density_diffrn 2.644
_exptl_crystal_density_meas 2.66(1)
_exptl_crystal_density_method 'He pycnometer'
_exptl_crystal_description platelet
_exptl_crystal_F_000 356
_exptl_crystal_size_max 0.320
_exptl_crystal_size_mid 0.180
_exptl_crystal_size_min 0.010
_refine_diff_density_max 0.622
_refine_diff_density_min -0.520
_refine_diff_density_rms 0.114
_refine_ls_extinction_method none
_refine_ls_goodness_of_fit_all 1.037
_refine_ls_goodness_of_fit_obs 1.040
_refine_ls_matrix_type full
_refine_ls_number_parameters 48
_refine_ls_number_reflns 612
_refine_ls_number_restraints 0
_refine_ls_restrained_S_all 1.037
_refine_ls_restrained_S_obs 1.040
_refine_ls_R_factor_all 0.0334
_refine_ls_R_factor_obs 0.0291
_refine_ls_shift/esd_max 0.000
_refine_ls_shift/esd_mean 0.000
_refine_ls_structure_factor_coef Fsqd
_refine_ls_weighting_details 'w=1/[\s^2^(Fo^2^)+(0.0515P)^2^+0.8172P] where P=(Fo^2^+2Fc^2^)/3'
_refine_ls_weighting_scheme calc
_refine_ls_wR_factor_all 0.0804
_refine_ls_wR_factor_obs 0.0768
_reflns_number_observed 560
_reflns_number_total 612
_reflns_observed_criterion >2sigma(I)
_cod_data_source_file b206141d.txt
_cod_data_source_block mor570i
_cod_depositor_comments
;
The following automatic conversions were performed:

data item '_symmetry_cell_setting' value 'Monoclinic' was changed to
'monoclinic' in accordance with the
/home/saulius/struct/COD-crude-data/automatic-downloads/DataCite-retrospective/RSC/depositions/lib/dictionaries/cif_core.dic
dictionary named 'cif_core.dic' version 2.4.2 last updated on
2011-04-26.

data item '_refine_ls_weighting_scheme' value 'calc
w=1/[\s^2^(Fo^2^)+(0.0515P)^2^+0.8172P] where P=(Fo^2^+2Fc^2^)/3' was
changed to 'calc'. A new data item '_refine_ls_weighting_details' was
created with the value set to
'w=1/[\s^2^(Fo^2^)+(0.0515P)^2^+0.8172P] where P=(Fo^2^+2Fc^2^)/3'.

Automatic conversion script
Id: cif_fix_values 6909 2019-04-08 15:41:33Z antanas 
;
_cod_original_cell_volume 454.54(9)
_cod_original_sg_symbol_H-M C2/m
_cod_original_formula_sum 'C2.50 H0.50 Fe0.50 O2'
_cod_database_code 7125569

loop_
_symmetry_equiv_pos_as_xyz
'x, y, z'
'-x, y, -z'
'x+1/2, y+1/2, z'
'-x+1/2, y+1/2, -z'
'-x, -y, -z'
'x, -y, z'
'-x+1/2, -y+1/2, -z'
'x+1/2, -y+1/2, z'

loop_
_atom_site_aniso_label
_atom_site_aniso_U_11
_atom_site_aniso_U_22
_atom_site_aniso_U_33
_atom_site_aniso_U_23
_atom_site_aniso_U_13
_atom_site_aniso_U_12
Fe1 0.0128(3) 0.0104(3) 0.0106(3) 0.000 0.0026(2) 0.000
O1 0.0163(8) 0.0099(7) 0.0145(8) -0.0012(6) 0.0060(7) 0.0008(6)
O2 0.0212(9) 0.0147(8) 0.0104(8) 0.0016(6) 0.0046(7) 0.0043(7)
C1 0.0145(14) 0.0125(14) 0.0088(13) 0.000 0.0020(11) 0.000
C2 0.0097(9) 0.0106(9) 0.0124(10) 0.0010(7) 0.0037(8) 0.0003(8)
C3 0.0134(9) 0.0088(9) 0.0109(10) 0.0004(8) 0.0049(9) 0.0000(8)

loop_
_atom_site_label
_atom_site_type_symbol
_atom_site_fract_x
_atom_site_fract_y
_atom_site_fract_z
_atom_site_U_iso_or_equiv
_atom_site_thermal_displace_type
_atom_site_occupancy
_atom_site_calc_flag
_atom_site_refinement_flags
Fe1 Fe 0.0000 0.20939(2) 0.0000 0.0122(2) Uani 1 d S
O1 O 0.2377(3) 0.30146(9) 0.2076(4) 0.0138(4) Uani 1 d .
O2 O 0.2073(3) 0.13349(10) 0.3486(4) 0.0163(4) Uani 1 d .
C1 C 0.3250(6) 0.0000 0.6880(8) 0.0130(6) Uani 1 d S
H1 H 0.2076(6) 0.0000 0.4760(8) 0.016 Uiso 1 calc SR
C2 C 0.2882(4) 0.13913(12) 0.6488(5) 0.0113(4) Uani 1 d .
C3 C 0.4095(4) 0.06982(12) 0.8406(5) 0.0112(4) Uani 1 d .

loop_
_atom_type_symbol
_atom_type_description
_atom_type_scat_dispersion_real
_atom_type_scat_dispersion_imag
_atom_type_scat_source
C C 0.0033 0.0016 'International Tables Vol C Tables 4.2.6.8 and 6.1.1.4'
H H 0.0000 0.0000 'International Tables Vol C Tables 4.2.6.8 and 6.1.1.4'
O O 0.0106 0.0060 'International Tables Vol C Tables 4.2.6.8 and 6.1.1.4'
Fe Fe 0.3463 0.8444 'International Tables Vol C Tables 4.2.6.8 and 6.1.1.4'

loop_
_geom_angle_atom_site_label_1
_geom_angle_atom_site_label_2
_geom_angle_atom_site_label_3
_geom_angle
_geom_angle_site_symmetry_1
_geom_angle_site_symmetry_3
O2 Fe1 O2 98.93(10) 2 .
O2 Fe1 O1 157.89(7) 2 .
O2 Fe1 O1 93.79(7) . .
O2 Fe1 O1 93.79(7) 2 2
O2 Fe1 O1 157.89(7) . 2
O1 Fe1 O1 80.43(9) . 2
O2 Fe1 O1 87.11(6) 2 8_455
O2 Fe1 O1 86.52(6) . 8_455
O1 Fe1 O1 111.77(6) . 8_455
O1 Fe1 O1 76.09(7) 2 8_455
O2 Fe1 O1 86.52(6) 2 7
O2 Fe1 O1 87.11(6) . 7
O1 Fe1 O1 76.09(7) . 7
O1 Fe1 O1 111.77(6) 2 7
O1 Fe1 O1 170.20(8) 8_455 7
C2 O1 Fe1 129.31(15) 7_556 .
C2 O1 Fe1 124.74(14) 7_556 7
Fe1 O1 Fe1 103.91(7) . 7
C2 O2 Fe1 128.6(2) . .
C3 C1 C3 122.8(3) 6 .
C3 C1 H1 118.61(14) 6 .
C3 C1 H1 118.61(14) . .
O2 C2 O1 123.5(2) . 7_556
O2 C2 C3 116.2(2) . .
O1 C2 C3 120.2(2) 7_556 .
C1 C3 C3 118.60(14) . 2_657
C1 C3 C2 115.7(2) . .
C3 C3 C2 125.59(11) 2_657 .

loop_
_geom_bond_atom_site_label_1
_geom_bond_atom_site_label_2
_geom_bond_distance
_geom_bond_site_symmetry_2
Fe1 O2 2.054(2) 2
Fe1 O2 2.054(2) .
Fe1 O1 2.121(2) .
Fe1 O1 2.121(2) 2
Fe1 O1 2.234(2) 8_455
Fe1 O1 2.234(2) 7
O1 C2 1.284(3) 7_556
O1 Fe1 2.234(2) 7
O2 C2 1.252(3) .
C1 C3 1.399(3) 6
C1 C3 1.399(3) .
C1 H1 0.93 .
C2 O1 1.284(3) 7_556
C2 C3 1.502(3) .
C3 C3 1.408(4) 2_657
